data_7700704
loop_
_publ_author_name
'Lee, Lucia Myongwon'
'Corless, Victoria'
'Luu, Helen'
'He, Allan'
'Jenkins, Hilary'
'Britten, James F.'
'Adam Pani, Faisal'
'Vargas-Baca, Ignacio'

_publ_section_title
;
 Synthetic and structural investigations of
 bis(N-alkyl-benzoselenadiazolium) cations.
;
_journal_issue 33
_journal_name_full 'Dalton transactions (Cambridge, England : 2003)'
_journal_page_first 12541
_journal_page_last 12548
_journal_paper_doi 10.1039/c9dt02311a
_journal_volume 48
_journal_year 2019
_chemical_formula_moiety 'C18 H18 N4 Se2, 2(Cl), H2 O'
_chemical_formula_sum 'C18 H20 Cl2 N4 O Se2'
_chemical_formula_weight 537.20
_space_group_crystal_system monoclinic
_space_group_IT_number 4
_space_group_name_Hall 'P 2yb'
_space_group_name_H-M_alt 'P 1 21 1'
_symmetry_space_group_name_Hall 'P 2yb'
_symmetry_space_group_name_H-M 'P 1 21 1'
_atom_sites_solution_hydrogens mixed
_atom_sites_solution_primary direct
_audit_creation_date 2019-04-15
_audit_creation_method
;
Olex2 1.2
(compiled 2017.08.10 svn.r3461 for OlexSys, GUI svn.r5381)
;
_audit_update_record
;
2019-04-25 deposited with the CCDC.    2019-07-31 downloaded from the CCDC.
;
_cell_angle_alpha 90
_cell_angle_beta 108.347(2)
_cell_angle_gamma 90
_cell_formula_units_Z 2
_cell_length_a 8.9756(3)
_cell_length_b 12.4952(4)
_cell_length_c 9.3428(3)
_cell_measurement_reflns_used 670
_cell_measurement_temperature 100(2)
_cell_measurement_theta_max 26.32
_cell_measurement_theta_min 3.05
_cell_volume 994.55(6)
_computing_cell_refinement 'Bruker SAINT'
_computing_data_collection 'Bruker APEX2'
_computing_data_reduction 'Bruker SAINT'
_computing_molecular_graphics 'Olex2 (Dolomanov et al., 2009)'
_computing_publication_material 'Olex2 (Dolomanov et al., 2009)'
_computing_structure_refinement 'ShelXL (Sheldrick, 2015)'
_computing_structure_solution 'ShelXS (Sheldrick, 2008)'
_diffrn_ambient_temperature 100.15
_diffrn_measured_fraction_theta_full 1.000
_diffrn_measured_fraction_theta_max 0.999
_diffrn_measurement_device_type 'CCD area detector'
_diffrn_measurement_method 'phi and omega scans'
_diffrn_radiation_monochromator graphite
_diffrn_radiation_type MoK\a
_diffrn_radiation_wavelength 0.71073
_diffrn_reflns_av_R_equivalents 0.0371
_diffrn_reflns_av_unetI/netI 0.0684
_diffrn_reflns_Laue_measured_fraction_full 1.000
_diffrn_reflns_Laue_measured_fraction_max 0.999
_diffrn_reflns_limit_h_max 15
_diffrn_reflns_limit_h_min -15
_diffrn_reflns_limit_k_max 21
_diffrn_reflns_limit_k_min -21
_diffrn_reflns_limit_l_max 15
_diffrn_reflns_limit_l_min -15
_diffrn_reflns_number 35869
_diffrn_reflns_point_group_measured_fraction_full 0.998
_diffrn_reflns_point_group_measured_fraction_max 0.994
_diffrn_reflns_theta_full 25.242
_diffrn_reflns_theta_max 37.326
_diffrn_reflns_theta_min 2.297
_exptl_absorpt_coefficient_mu 4.003
_exptl_absorpt_correction_T_max 0.8082
_exptl_absorpt_correction_T_min 0.6442
_exptl_absorpt_correction_type multi-scan
_exptl_absorpt_process_details
;
SADABS-2014/2 (Bruker,2014) was used for absorption correction.
wR2(int) was 0.0418 before and 0.0350 after correction.
The Ratio of minimum to maximum transmission is 0.7971.
The \l/2 correction factor is 0.00150.
;
_exptl_crystal_colour brown
_exptl_crystal_colour_primary brown
_exptl_crystal_density_diffrn 1.794
_exptl_crystal_description rod
_exptl_crystal_F_000 532
_exptl_crystal_size_max 0.51
_exptl_crystal_size_mid 0.096
_exptl_crystal_size_min 0.092
_refine_diff_density_max 1.328
_refine_diff_density_min -1.149
_refine_diff_density_rms 0.115
_refine_ls_abs_structure_details
;
 Flack x determined using 3156 quotients [(I+)-(I-)]/[(I+)+(I-)]
 (Parsons, Flack and Wagner, Acta Cryst. B69 (2013) 249-259).
;
_refine_ls_abs_structure_Flack 0.003(3)
_refine_ls_extinction_method none
_refine_ls_goodness_of_fit_ref 0.995
_refine_ls_hydrogen_treatment mixed
_refine_ls_matrix_type full
_refine_ls_number_parameters 250
_refine_ls_number_reflns 10311
_refine_ls_number_restraints 4
_refine_ls_restrained_S_all 0.995
_refine_ls_R_factor_all 0.0602
_refine_ls_R_factor_gt 0.0356
_refine_ls_shift/su_max 0.001
_refine_ls_shift/su_mean 0.000
_refine_ls_structure_factor_coef Fsqd
_refine_ls_weighting_details 'w=1/[\s^2^(Fo^2^)+(0.0193P)^2^] where P=(Fo^2^+2Fc^2^)/3'
_refine_ls_weighting_scheme calc
_refine_ls_wR_factor_gt 0.0583
_refine_ls_wR_factor_ref 0.0635
_reflns_Friedel_coverage 0.923
_reflns_Friedel_fraction_full 0.996
_reflns_Friedel_fraction_max 0.989
_reflns_number_gt 8074
_reflns_number_total 10311
_reflns_threshold_expression 'I > 2\s(I)'
_cod_data_source_file c9dt02311a2.cif
_cod_data_source_block llah001_0m
_cod_depositor_comments 'Adding full bibliography for 7700704--7700709.cif.'
_cod_database_code 7700704
_shelx_shelxl_version_number 2014/7
_shelx_space_group_comment
;
The symmetry employed for this shelxl refinement is uniquely defined
by the following loop, which should always be used as a source of
symmetry information in preference to the above space-group names.
They are only intended as comments.
;
_shelx_estimated_absorpt_t_max 0.710
_shelx_estimated_absorpt_t_min 0.235
_olex2_refinement_description
;
1. Fixed Uiso
 At 1.2 times of:
  All C(H) groups, All C(H,H) groups
 At 1.5 times of:
  All O(H,H) groups
2. Restrained distances
 O1S-H1SA = O1S-H1SB
 0.85 with sigma of 0.01
 H1SA-H1SB
 1.287 with sigma of 0.02
3.a Ternary CH refined with riding coordinates:
 C7(H7), C12(H12)
3.b Secondary CH2 refined with riding coordinates:
 C11(H11A,H11B), C10(H10A,H10B), C9(H9A,H9B), C8(H8A,H8B)
3.c Aromatic/amide H refined with riding coordinates:
 C2(H2), C3(H3), C4(H4), C5(H5), C17(H17), C16(H16), C15(H15), C14(H14)
;
_olex2_submission_special_instructions 'No special instructions were received'

loop_
_space_group_symop_operation_xyz
'x, y, z'
'-x, y+1/2, -z'

loop_
_atom_site_label
_atom_site_type_symbol
_atom_site_fract_x
_atom_site_fract_y
_atom_site_fract_z
_atom_site_U_iso_or_equiv
_atom_site_adp_type
_atom_site_occupancy
_atom_site_site_symmetry_order
_atom_site_calc_flag
_atom_site_refinement_flags_posn
Se1 Se 0.53998(3) -0.07362(2) 0.89139(3) 0.01412(6) Uani 1 1 d .
Se2 Se -0.06255(3) 0.08008(2) 1.01456(3) 0.01810(6) Uani 1 1 d .
Cl3 Cl -0.29557(9) 0.18599(5) 1.07797(9) 0.02199(15) Uani 1 1 d .
Cl4 Cl 0.75317(9) -0.19141(6) 0.80482(9) 0.02403(16) Uani 1 1 d .
O1S O -0.4224(4) 0.2089(2) 1.3566(3) 0.0415(7) Uani 1 1 d D
H1SA H -0.404(5) 0.198(4) 1.273(3) 0.062 Uiso 1 1 d DR
H1SB H -0.508(3) 0.245(4) 1.320(5) 0.062 Uiso 1 1 d DR
N2 N 0.4008(3) 0.01794(18) 0.9479(2) 0.0112(4) Uani 1 1 d .
N1 N 0.5063(3) 0.00267(18) 0.7248(3) 0.0151(4) Uani 1 1 d .
N4 N 0.0736(3) -0.01065(19) 0.9514(3) 0.0149(4) Uani 1 1 d .
N3 N -0.1618(3) 0.1083(2) 0.8226(3) 0.0198(5) Uani 1 1 d .
C6 C 0.3517(3) 0.0965(2) 0.8477(3) 0.0115(5) Uani 1 1 d .
C1 C 0.4097(3) 0.0839(2) 0.7219(3) 0.0138(4) Uani 1 1 d .
C2 C 0.3589(3) 0.1560(2) 0.5966(3) 0.0176(5) Uani 1 1 d .
H2 H 0.3967 0.1491 0.5129 0.021 Uiso 1 1 calc R
C3 C 0.2558(4) 0.2341(2) 0.6003(3) 0.0187(5) Uani 1 1 d .
H3 H 0.2158 0.2796 0.5153 0.022 Uiso 1 1 calc R
C4 C 0.2061(4) 0.2494(2) 0.7302(3) 0.0179(5) Uani 1 1 d .
H4 H 0.1382 0.3076 0.7310 0.021 Uiso 1 1 calc R
C5 C 0.2518(3) 0.1841(2) 0.8522(3) 0.0150(5) Uani 1 1 d .
H5 H 0.2184 0.1964 0.9377 0.018 Uiso 1 1 calc R
C7 C 0.3596(3) 0.0042(2) 1.0882(3) 0.0132(5) Uani 1 1 d .
H7 H 0.3406 0.0760 1.1266 0.016 Uiso 1 1 calc R
C12 C 0.2095(3) -0.0653(2) 1.0575(3) 0.0148(5) Uani 1 1 d .
H12 H 0.2269 -0.1345 1.0115 0.018 Uiso 1 1 calc R
C13 C -0.1004(3) 0.0533(2) 0.7326(3) 0.0172(5) Uani 1 1 d .
C18 C 0.0291(3) -0.0173(2) 0.8014(3) 0.0153(5) Uani 1 1 d .
C17 C 0.0951(3) -0.0814(2) 0.7108(3) 0.0179(5) Uani 1 1 d .
H17 H 0.1755 -0.1321 0.7547 0.021 Uiso 1 1 calc R
C16 C 0.0385(3) -0.0671(3) 0.5588(3) 0.0218(5) Uani 1 1 d .
H16 H 0.0831 -0.1077 0.4964 0.026 Uiso 1 1 calc R
C15 C -0.0851(4) 0.0062(3) 0.4892(3) 0.0255(6) Uani 1 1 d .
H15 H -0.1177 0.0152 0.3828 0.031 Uiso 1 1 calc R
C14 C -0.1567(3) 0.0634(2) 0.5723(3) 0.0230(6) Uani 1 1 d .
H14 H -0.2425 0.1092 0.5247 0.028 Uiso 1 1 calc R
C11 C 0.1758(4) -0.0894(3) 1.2051(3) 0.0257(7) Uani 1 1 d .
H11A H 0.1495 -0.0219 1.2473 0.031 Uiso 1 1 calc R
H11B H 0.0839 -0.1376 1.1841 0.031 Uiso 1 1 calc R
C10 C 0.3156(4) -0.1416(3) 1.3205(4) 0.0271(7) Uani 1 1 d .
H10A H 0.2909 -0.1543 1.4152 0.033 Uiso 1 1 calc R
H10B H 0.3379 -0.2115 1.2818 0.033 Uiso 1 1 calc R
C9 C 0.4581(4) -0.0700(3) 1.3517(3) 0.0224(5) Uani 1 1 d .
H9A H 0.5487 -0.1044 1.4270 0.027 Uiso 1 1 calc R
H9B H 0.4371 -0.0010 1.3936 0.027 Uiso 1 1 calc R
C8 C 0.4965(3) -0.0505(2) 1.2061(3) 0.0171(5) Uani 1 1 d .
H8A H 0.5197 -0.1196 1.1658 0.020 Uiso 1 1 calc R
H8B H 0.5912 -0.0049 1.2276 0.020 Uiso 1 1 calc R

loop_
_atom_site_aniso_label
_atom_site_aniso_U_11
_atom_site_aniso_U_22
_atom_site_aniso_U_33
_atom_site_aniso_U_23
_atom_site_aniso_U_13
_atom_site_aniso_U_12
Se1 0.01316(11) 0.01524(12) 0.01694(11) 0.00275(11) 0.00899(9) 0.00237(10)
Se2 0.01310(12) 0.01774(13) 0.02595(14) -0.00094(11) 0.00972(11) 0.00189(11)
Cl3 0.0197(3) 0.0148(3) 0.0375(4) -0.0063(3) 0.0176(3) -0.0029(2)
Cl4 0.0249(4) 0.0258(4) 0.0286(4) 0.0072(3) 0.0187(3) 0.0078(3)
O1S 0.0531(18) 0.0458(16) 0.0272(13) 0.0102(12) 0.0149(13) 0.0224(14)
N2 0.0104(10) 0.0123(10) 0.0124(10) 0.0001(8) 0.0057(8) 0.0010(8)
N1 0.0169(11) 0.0142(10) 0.0171(10) 0.0025(8) 0.0094(9) -0.0003(8)
N4 0.0102(10) 0.0168(11) 0.0198(11) 0.0004(9) 0.0075(9) 0.0010(8)
N3 0.0123(11) 0.0199(12) 0.0266(12) -0.0003(9) 0.0051(10) 0.0008(9)
C6 0.0096(10) 0.0129(12) 0.0126(10) -0.0004(9) 0.0044(9) -0.0019(8)
C1 0.0155(11) 0.0132(11) 0.0150(11) -0.0019(10) 0.0078(9) -0.0018(10)
C2 0.0235(14) 0.0138(12) 0.0180(13) 0.0010(10) 0.0099(11) -0.0003(10)
C3 0.0221(14) 0.0151(12) 0.0203(13) 0.0026(10) 0.0087(11) 0.0000(10)
C4 0.0178(13) 0.0140(12) 0.0230(13) 0.0026(10) 0.0080(11) 0.0024(10)
C5 0.0163(12) 0.0128(11) 0.0185(12) 0.0000(10) 0.0092(10) 0.0000(9)
C7 0.0164(12) 0.0133(11) 0.0126(11) -0.0001(9) 0.0082(10) 0.0002(9)
C12 0.0130(11) 0.0148(12) 0.0191(11) 0.0010(10) 0.0086(9) 0.0011(10)
C13 0.0108(11) 0.0160(12) 0.0232(13) -0.0011(10) 0.0029(10) 0.0000(9)
C18 0.0093(11) 0.0157(12) 0.0213(13) -0.0018(10) 0.0056(10) -0.0032(9)
C17 0.0123(11) 0.0163(12) 0.0250(12) -0.0019(12) 0.0059(10) -0.0001(11)
C16 0.0165(12) 0.0250(14) 0.0231(13) -0.0070(13) 0.0049(10) -0.0025(12)
C15 0.0191(14) 0.0332(17) 0.0195(14) -0.0044(12) -0.0006(12) -0.0037(12)
C14 0.0137(12) 0.0250(16) 0.0255(14) 0.0000(12) -0.0007(11) 0.0006(11)
C11 0.0236(14) 0.0321(18) 0.0290(15) 0.0103(13) 0.0188(13) 0.0063(13)
C10 0.0311(17) 0.0309(17) 0.0269(15) 0.0134(13) 0.0199(14) 0.0087(13)
C9 0.0312(15) 0.0225(13) 0.0146(11) 0.0033(12) 0.0088(11) 0.0061(14)
C8 0.0158(12) 0.0195(14) 0.0140(11) -0.0004(9) 0.0019(10) 0.0008(10)

loop_
_atom_type_symbol
_atom_type_description
_atom_type_scat_dispersion_real
_atom_type_scat_dispersion_imag
_atom_type_scat_source
C C 0.0033 0.0016 'International Tables Vol C Tables 4.2.6.8 and 6.1.1.4'
H H 0.0000 0.0000 'International Tables Vol C Tables 4.2.6.8 and 6.1.1.4'
Cl Cl 0.1484 0.1585 'International Tables Vol C Tables 4.2.6.8 and 6.1.1.4'
N N 0.0061 0.0033 'International Tables Vol C Tables 4.2.6.8 and 6.1.1.4'
O O 0.0106 0.0060 'International Tables Vol C Tables 4.2.6.8 and 6.1.1.4'
Se Se -0.0929 2.2259 'International Tables Vol C Tables 4.2.6.8 and 6.1.1.4'

loop_
_geom_angle_atom_site_label_1
_geom_angle_atom_site_label_2
_geom_angle_atom_site_label_3
_geom_angle
N1 Se1 N2 88.55(10)
N3 Se2 N4 88.38(11)
H1SA O1S H1SB 97(3)
C6 N2 Se1 110.59(16)
C6 N2 C7 126.0(2)
C7 N2 Se1 123.34(17)
C1 N1 Se1 111.06(17)
C12 N4 Se2 123.08(17)
C18 N4 Se2 110.84(18)
C18 N4 C12 126.1(2)
C13 N3 Se2 111.2(2)
N2 C6 C1 111.7(2)
N2 C6 C5 128.2(2)
C5 C6 C1 120.1(2)
N1 C1 C6 117.9(2)
N1 C1 C2 122.3(2)
C2 C1 C6 119.7(2)
C1 C2 H2 120.7
C3 C2 C1 118.5(2)
C3 C2 H2 120.7
C2 C3 H3 119.5
C2 C3 C4 121.1(3)
C4 C3 H3 119.5
C3 C4 H4 118.7
C5 C4 C3 122.7(3)
C5 C4 H4 118.7
C6 C5 H5 121.2
C4 C5 C6 117.7(2)
C4 C5 H5 121.2
N2 C7 H7 109.4
N2 C7 C12 110.2(2)
N2 C7 C8 108.7(2)
C12 C7 H7 109.4
C8 C7 H7 109.4
C8 C7 C12 109.7(2)
N4 C12 C7 110.6(2)
N4 C12 H12 108.6
N4 C12 C11 109.9(2)
C7 C12 H12 108.6
C11 C12 C7 110.5(2)
C11 C12 H12 108.6
N3 C13 C18 118.1(3)
N3 C13 C14 122.5(3)
C14 C13 C18 119.5(2)
N4 C18 C13 111.3(2)
N4 C18 C17 128.1(3)
C17 C18 C13 120.5(3)
C18 C17 H17 121.3
C16 C17 C18 117.3(3)
C16 C17 H17 121.3
C17 C16 H16 118.7
C17 C16 C15 122.7(3)
C15 C16 H16 118.7
C16 C15 H15 119.4
C14 C15 C16 121.2(3)
C14 C15 H15 119.4
C13 C14 H14 120.7
C15 C14 C13 118.6(3)
C15 C14 H14 120.7
C12 C11 H11A 109.3
C12 C11 H11B 109.3
H11A C11 H11B 107.9
C10 C11 C12 111.7(2)
C10 C11 H11A 109.3
C10 C11 H11B 109.3
C11 C10 H10A 109.6
C11 C10 H10B 109.6
H10A C10 H10B 108.2
C9 C10 C11 110.1(3)
C9 C10 H10A 109.6
C9 C10 H10B 109.6
C10 C9 H9A 109.7
C10 C9 H9B 109.7
C10 C9 C8 109.8(2)
H9A C9 H9B 108.2
C8 C9 H9A 109.7
C8 C9 H9B 109.7
C7 C8 H8A 109.4
C7 C8 H8B 109.4
C9 C8 C7 111.0(2)
C9 C8 H8A 109.4
C9 C8 H8B 109.4
H8A C8 H8B 108.0

loop_
_geom_bond_atom_site_label_1
_geom_bond_atom_site_label_2
_geom_bond_distance
Se1 N2 1.888(2)
Se1 N1 1.768(2)
Se2 N4 1.893(2)
Se2 N3 1.769(3)
O1S H1SA 0.859(13)
O1S H1SB 0.862(14)
N2 C6 1.332(3)
N2 C7 1.480(3)
N1 C1 1.330(4)
N4 C12 1.475(4)
N4 C18 1.333(4)
N3 C13 1.332(4)
C6 C1 1.436(3)
C6 C5 1.424(4)
C1 C2 1.433(4)
C2 H2 0.9500
C2 C3 1.352(4)
C3 H3 0.9500
C3 C4 1.432(4)
C4 H4 0.9500
C4 C5 1.356(4)
C5 H5 0.9500
C7 H7 1.0000
C7 C12 1.552(4)
C7 C8 1.529(4)
C12 H12 1.0000
C12 C11 1.532(4)
C13 C18 1.440(4)
C13 C14 1.428(4)
C18 C17 1.423(4)
C17 H17 0.9500
C17 C16 1.362(4)
C16 H16 0.9500
C16 C15 1.428(5)
C15 H15 0.9500
C15 C14 1.356(4)
C14 H14 0.9500
C11 H11A 0.9900
C11 H11B 0.9900
C11 C10 1.520(5)
C10 H10A 0.9900
C10 H10B 0.9900
C10 C9 1.512(5)
C9 H9A 0.9900
C9 H9B 0.9900
C9 C8 1.525(4)
C8 H8A 0.9900
C8 H8B 0.9900

loop_
_geom_hbond_atom_site_label_D
_geom_hbond_atom_site_label_H
_geom_hbond_atom_site_label_A
_geom_hbond_distance_DH
_geom_hbond_distance_HA
_geom_hbond_distance_DA
_geom_hbond_angle_DHA
_geom_hbond_site_symmetry_A
O1S H1SA Cl3 0.859(13) 2.323(17) 3.166(3) 167(4) .
O1S H1SB Se1 0.862(14) 2.97(4) 3.511(3) 123(4) 2_557
O1S H1SB Cl4 0.862(14) 2.286(17) 3.134(3) 168(5) 2_557
C2 H2 O1S 0.95 2.61 3.477(4) 151.8 1_654
C5 H5 Cl4 0.95 2.73 3.575(3) 149.2 2_657
C12 H12 Cl3 1.00 2.54 3.532(3) 173.6 2_547
C17 H17 Cl3 0.95 2.78 3.653(3) 153.6 2_547
C14 H14 O1S 0.95 2.24 3.166(4) 163.9 1_554

loop_
_geom_torsion_atom_site_label_1
_geom_torsion_atom_site_label_2
_geom_torsion_atom_site_label_3
_geom_torsion_atom_site_label_4
_geom_torsion
Se1 N2 C6 C1 4.1(3)
Se1 N2 C6 C5 -177.1(2)
Se1 N2 C7 C12 -92.3(2)
Se1 N2 C7 C8 28.0(3)
Se1 N1 C1 C6 0.2(3)
Se1 N1 C1 C2 -177.8(2)
Se2 N4 C12 C7 -91.7(2)
Se2 N4 C12 C11 30.5(3)
Se2 N4 C18 C13 5.0(3)
Se2 N4 C18 C17 -176.4(2)
Se2 N3 C13 C18 0.5(3)
Se2 N3 C13 C14 -178.5(2)
N2 Se1 N1 C1 1.76(19)
N2 C6 C1 N1 -3.0(3)
N2 C6 C1 C2 175.0(2)
N2 C6 C5 C4 -174.2(3)
N2 C7 C12 N4 -63.9(3)
N2 C7 C12 C11 174.2(2)
N2 C7 C8 C9 -178.1(2)
N1 Se1 N2 C6 -3.47(19)
N1 Se1 N2 C7 178.7(2)
N1 C1 C2 C3 177.5(3)
N4 Se2 N3 C13 1.9(2)
N4 C12 C11 C10 -177.6(3)
N4 C18 C17 C16 -174.0(3)
N3 Se2 N4 C12 176.0(2)
N3 Se2 N4 C18 -4.09(19)
N3 C13 C18 N4 -3.8(3)
N3 C13 C18 C17 177.4(3)
N3 C13 C14 C15 178.5(3)
C6 N2 C7 C12 90.2(3)
C6 N2 C7 C8 -149.5(2)
C6 C1 C2 C3 -0.4(4)
C1 C6 C5 C4 4.5(4)
C1 C2 C3 C4 4.1(4)
C2 C3 C4 C5 -3.5(5)
C3 C4 C5 C6 -0.9(4)
C5 C6 C1 N1 178.1(2)
C5 C6 C1 C2 -3.9(4)
C7 N2 C6 C1 -178.1(2)
C7 N2 C6 C5 0.7(4)
C7 C12 C11 C10 -55.3(3)
C12 N4 C18 C13 -175.1(2)
C12 N4 C18 C17 3.5(4)
C12 C7 C8 C9 -57.5(3)
C12 C11 C10 C9 57.9(4)
C13 C18 C17 C16 4.6(4)
C18 N4 C12 C7 88.4(3)
C18 N4 C12 C11 -149.4(3)
C18 C13 C14 C15 -0.5(4)
C18 C17 C16 C15 -1.8(4)
C17 C16 C15 C14 -2.3(5)
C16 C15 C14 C13 3.4(5)
C14 C13 C18 N4 175.2(2)
C14 C13 C18 C17 -3.6(4)
C11 C10 C9 C8 -59.4(3)
C10 C9 C8 C7 60.3(3)
C8 C7 C12 N4 176.4(2)
C8 C7 C12 C11 54.5(3)
